data_2230555
loop_
_publ_author_name
'Chen, Meimei'
'Lai, Xinmei'
'Zhou, Changen'
'Yang, Xuemei'

_publ_section_title
;
 (<i>S</i>)-Benzyl 3-(4-hydroxyphenyl)-2-(tritylamino)propanoate
;
_journal_coeditor_code ZQ2100
_journal_issue 6
_journal_name_full 'Acta Crystallographica Section E'
_journal_page_first o1412
_journal_paper_doi 10.1107/S1600536811017351
_journal_volume 67
_journal_year 2011
_chemical_formula_iupac 'C35 H31 N O3'
_chemical_formula_moiety 'C35 H31 N O3'
_chemical_formula_sum 'C35 H31 N O3'
_chemical_formula_weight 513.61
_chemical_name_common
;
(<i>S</i>)-Benzyl 3-(4-hydroxyphenyl)-2-(tritylamino)propanoate
;
_chemical_name_systematic
;
(<i>S</i>)-Benzyl 3-(4-hydroxyphenyl)-2-[(triphenylmethyl)amino]propanoate
;
_space_group_IT_number 19
_symmetry_cell_setting orthorhombic
_symmetry_space_group_name_Hall 'P 2ac 2ab'
_symmetry_space_group_name_H-M 'P 21 21 21'
_atom_sites_solution_hydrogens geom
_atom_sites_solution_primary direct
_atom_sites_solution_secondary difmap
_audit_creation_method SHELXL-97
_cell_angle_alpha 90.00
_cell_angle_beta 90.00
_cell_angle_gamma 90.00
_cell_formula_units_Z 4
_cell_length_a 9.1188(18)
_cell_length_b 15.774(3)
_cell_length_c 19.393(4)
_cell_measurement_reflns_used 1875
_cell_measurement_temperature 293(2)
_cell_measurement_theta_max 27.46
_cell_measurement_theta_min 3.25
_cell_volume 2789.5(10)
_computing_cell_refinement 'CrystalClear (Rigaku, 2000)'
_computing_data_collection 'CrystalClear (Rigaku, 2000)'
_computing_data_reduction 'CrystalClear (Rigaku, 2000)'
_computing_molecular_graphics 'SHELXTL (Sheldrick, 2008)'
_computing_publication_material 'SHELXTL (Sheldrick, 2008)'
_computing_structure_refinement 'SHELXL97 (Sheldrick, 2008)'
_computing_structure_solution 'SHELXS97 (Sheldrick, 2008)'
_diffrn_ambient_temperature 293(2)
_diffrn_measured_fraction_theta_full 1.00
_diffrn_measured_fraction_theta_max 1.00
_diffrn_measurement_device_type 'Rigaku Mercury CCD'
_diffrn_measurement_method '\f and \w'
_diffrn_radiation_monochromator graphite
_diffrn_radiation_source 'sealed tube'
_diffrn_radiation_type MoK\a
_diffrn_radiation_wavelength 0.71073
_diffrn_reflns_av_R_equivalents 0.0531
_diffrn_reflns_av_sigmaI/netI 0.0283
_diffrn_reflns_limit_h_max 11
_diffrn_reflns_limit_h_min -9
_diffrn_reflns_limit_k_max 19
_diffrn_reflns_limit_k_min -19
_diffrn_reflns_limit_l_max 23
_diffrn_reflns_limit_l_min -23
_diffrn_reflns_number 24111
_diffrn_reflns_theta_full 26.00
_diffrn_reflns_theta_max 26.00
_diffrn_reflns_theta_min 3.07
_diffrn_standards_interval_count 0
_diffrn_standards_interval_time 0
_diffrn_standards_number 0
_exptl_absorpt_coefficient_mu 0.077
_exptl_absorpt_correction_T_max 0.9912
_exptl_absorpt_correction_T_min 0.976
_exptl_absorpt_correction_type multi-scan
_exptl_absorpt_process_details '(ABSCOR; Higashi, 1995)'
_exptl_crystal_colour colourless
_exptl_crystal_density_diffrn 1.223
_exptl_crystal_density_method 'not measured'
_exptl_crystal_description plate
_exptl_crystal_F_000 1088
_exptl_crystal_size_max 0.32
_exptl_crystal_size_mid 0.25
_exptl_crystal_size_min 0.11
_refine_diff_density_max 0.10
_refine_diff_density_min -0.14
_refine_ls_extinction_method none
_refine_ls_goodness_of_fit_ref 1.093
_refine_ls_hydrogen_treatment mixed
_refine_ls_matrix_type full
_refine_ls_number_parameters 356
_refine_ls_number_reflns 3097
_refine_ls_number_restraints 0
_refine_ls_restrained_S_all 1.093
_refine_ls_R_factor_all 0.0658
_refine_ls_R_factor_gt 0.0413
_refine_ls_shift/su_max 0.000
_refine_ls_shift/su_mean 0.000
_refine_ls_structure_factor_coef Fsqd
_refine_ls_weighting_details 'w=1/[\s^2^(Fo^2^)+(0.0476P)^2^] where P=(Fo^2^+2Fc^2^)/3'
_refine_ls_weighting_scheme calc
_refine_ls_wR_factor_gt 0.0839
_refine_ls_wR_factor_ref 0.0925
_reflns_number_gt 2200
_reflns_number_total 3097
_reflns_threshold_expression I>2\s(I)
_cod_data_source_file zq2100.cif
_cod_data_source_block I
_cod_original_cell_volume 2789.4(10)
_cod_database_code 2230555
_cod_database_fobs_code 2230555

loop_
_symmetry_equiv_pos_as_xyz
'x, y, z'
'-x+1/2, -y, z+1/2'
'-x, y+1/2, -z+1/2'
'x+1/2, -y+1/2, -z'

loop_
_atom_site_type_symbol
_atom_site_label
_atom_site_fract_x
_atom_site_fract_y
_atom_site_fract_z
_atom_site_U_iso_or_equiv
_atom_site_adp_type
_atom_site_calc_flag
_atom_site_refinement_flags
_atom_site_occupancy
_atom_site_symmetry_multiplicity
_atom_site_disorder_assembly
_atom_site_disorder_group
O O1 -0.8415(2) -0.39107(11) -0.11380(10) 0.0635(5) Uani d . 1 1 . .
O O2 -0.88195(19) -0.52988(11) -0.09751(11) 0.0642(5) Uani d . 1 1 . .
O O3 -0.5931(3) -0.20753(13) 0.11146(12) 0.0932(7) Uani d . 1 1 . .
H H3A -0.5162 -0.1806 0.1105 0.140 Uiso calc R 1 1 . .
N N1 -0.5558(2) -0.42813(13) -0.16568(11) 0.0470(5) Uani d . 1 1 . .
H H1A -0.580(3) -0.3773(16) -0.1508(14) 0.055(7) Uiso d . 1 1 . .
C C1 -0.7971(3) -0.46331(15) -0.11394(14) 0.0523(6) Uani d . 1 1 . .
C C2 -0.6402(3) -0.48944(14) -0.12606(13) 0.0476(6) Uani d . 1 1 . .
H H2A -0.6401 -0.5434 -0.1511 0.057 Uiso calc R 1 1 . .
C C3 -0.5679(3) -0.50374(15) -0.05462(14) 0.0587(7) Uani d . 1 1 . .
H H3B -0.6194 -0.5490 -0.0310 0.070 Uiso calc R 1 1 . .
H H3C -0.4674 -0.5219 -0.0614 0.070 Uiso calc R 1 1 . .
C C4 -0.5684(3) -0.42608(16) -0.00941(13) 0.0553(6) Uani d . 1 1 . .
C C5 -0.6842(3) -0.41039(18) 0.03513(14) 0.0650(8) Uani d . 1 1 . .
H H5A -0.7593 -0.4501 0.0384 0.078 Uiso calc R 1 1 . .
C C6 -0.6923(3) -0.33742(18) 0.07511(15) 0.0680(8) Uani d . 1 1 . .
H H6A -0.7719 -0.3283 0.1041 0.082 Uiso calc R 1 1 . .
C C7 -0.5796(3) -0.27833(18) 0.07110(16) 0.0650(8) Uani d . 1 1 . .
C C8 -0.4624(3) -0.29330(18) 0.02834(16) 0.0668(8) Uani d . 1 1 . .
H H8A -0.3859 -0.2544 0.0263 0.080 Uiso calc R 1 1 . .
C C9 -0.4573(3) -0.36602(17) -0.01186(16) 0.0628(7) Uani d . 1 1 . .
H H9A -0.3778 -0.3747 -0.0411 0.075 Uiso calc R 1 1 . .
C C10 -1.0349(3) -0.5109(2) -0.0818(2) 0.0829(10) Uani d . 1 1 . .
H H10A -1.0841 -0.4903 -0.1229 0.099 Uiso calc R 1 1 . .
H H10B -1.0402 -0.4671 -0.0468 0.099 Uiso calc R 1 1 . .
C C11 -1.1086(3) -0.58942(19) -0.05648(16) 0.0632(7) Uani d . 1 1 . .
C C12 -1.0872(3) -0.6677(2) -0.08728(17) 0.0738(8) Uani d . 1 1 . .
H H12A -1.0209 -0.6726 -0.1235 0.089 Uiso calc R 1 1 . .
C C13 -1.1629(4) -0.7384(2) -0.06509(19) 0.0823(10) Uani d . 1 1 . .
H H13A -1.1461 -0.7908 -0.0856 0.099 Uiso calc R 1 1 . .
C C14 -1.2625(4) -0.7310(3) -0.0128(2) 0.0860(10) Uani d . 1 1 . .
H H14A -1.3161 -0.7781 0.0011 0.103 Uiso calc R 1 1 . .
C C15 -1.2837(4) -0.6554(2) 0.01881(19) 0.0864(10) Uani d . 1 1 . .
H H15A -1.3504 -0.6511 0.0549 0.104 Uiso calc R 1 1 . .
C C16 -1.2062(3) -0.5841(2) -0.00253(17) 0.0767(9) Uani d . 1 1 . .
H H16A -1.2204 -0.5326 0.0198 0.092 Uiso calc R 1 1 . .
C C17 -0.5633(2) -0.43267(14) -0.24205(12) 0.0435(5) Uani d . 1 1 . .
C C18 -0.4822(3) -0.35431(13) -0.26981(14) 0.0460(6) Uani d . 1 1 . .
C C19 -0.3684(3) -0.31829(14) -0.23272(15) 0.0537(7) Uani d . 1 1 . .
H H19A -0.3452 -0.3397 -0.1894 0.064 Uiso calc R 1 1 . .
C C20 -0.2885(3) -0.25094(14) -0.25893(17) 0.0605(8) Uani d . 1 1 . .
H H20A -0.2128 -0.2273 -0.2331 0.073 Uiso calc R 1 1 . .
C C21 -0.3209(3) -0.21891(16) -0.32313(18) 0.0653(8) Uani d . 1 1 . .
H H21A -0.2666 -0.1742 -0.3410 0.078 Uiso calc R 1 1 . .
C C22 -0.4340(3) -0.25330(16) -0.36070(17) 0.0675(8) Uani d . 1 1 . .
H H22A -0.4569 -0.2313 -0.4039 0.081 Uiso calc R 1 1 . .
C C23 -0.5139(3) -0.32054(16) -0.33443(15) 0.0576(7) Uani d . 1 1 . .
H H23A -0.5899 -0.3435 -0.3604 0.069 Uiso calc R 1 1 . .
C C24 -0.4747(2) -0.50967(13) -0.26782(14) 0.0453(6) Uani d . 1 1 . .
C C25 -0.3816(3) -0.55510(14) -0.22560(15) 0.0538(6) Uani d . 1 1 . .
H H25A -0.3730 -0.5403 -0.1794 0.065 Uiso calc R 1 1 . .
C C26 -0.3005(3) -0.62277(16) -0.25129(18) 0.0659(8) Uani d . 1 1 . .
H H26A -0.2390 -0.6528 -0.2219 0.079 Uiso calc R 1 1 . .
C C27 -0.3097(3) -0.64575(17) -0.31902(19) 0.0709(9) Uani d . 1 1 . .
H H27A -0.2555 -0.6913 -0.3357 0.085 Uiso calc R 1 1 . .
C C28 -0.4008(3) -0.60035(17) -0.36234(17) 0.0719(9) Uani d . 1 1 . .
H H28A -0.4074 -0.6150 -0.4087 0.086 Uiso calc R 1 1 . .
C C29 -0.4819(3) -0.53335(16) -0.33723(16) 0.0612(7) Uani d . 1 1 . .
H H29A -0.5426 -0.5033 -0.3670 0.073 Uiso calc R 1 1 . .
C C30 -0.7246(2) -0.43698(14) -0.26576(13) 0.0465(6) Uani d . 1 1 . .
C C31 -0.7951(3) -0.51343(16) -0.27810(15) 0.0604(7) Uani d . 1 1 . .
H H31A -0.7414 -0.5635 -0.2766 0.072 Uiso calc R 1 1 . .
C C32 -0.9434(3) -0.5167(2) -0.29257(18) 0.0796(9) Uani d . 1 1 . .
H H32A -0.9875 -0.5687 -0.3014 0.095 Uiso calc R 1 1 . .
C C33 -1.0252(3) -0.4450(2) -0.29411(18) 0.0837(10) Uani d . 1 1 . .
H H33A -1.1252 -0.4477 -0.3032 0.100 Uiso calc R 1 1 . .
C C34 -0.9585(3) -0.3682(2) -0.28198(18) 0.0754(9) Uani d . 1 1 . .
H H34A -1.0136 -0.3186 -0.2833 0.090 Uiso calc R 1 1 . .
C C35 -0.8094(3) -0.36430(17) -0.26780(15) 0.0586(7) Uani d . 1 1 . .
H H35A -0.7658 -0.3120 -0.2595 0.070 Uiso calc R 1 1 . .

loop_
_atom_site_aniso_label
_atom_site_aniso_U_11
_atom_site_aniso_U_22
_atom_site_aniso_U_33
_atom_site_aniso_U_12
_atom_site_aniso_U_13
_atom_site_aniso_U_23
O1 0.0675(12) 0.0552(10) 0.0677(14) 0.0113(9) 0.0054(10) -0.0029(9)
O2 0.0479(10) 0.0620(10) 0.0828(15) -0.0012(9) 0.0103(9) 0.0059(10)
O3 0.0862(15) 0.0956(14) 0.0977(18) -0.0321(12) 0.0211(13) -0.0388(13)
N1 0.0494(11) 0.0434(10) 0.0481(13) -0.0039(10) 0.0001(10) -0.0030(10)
C1 0.0549(14) 0.0506(14) 0.0514(17) -0.0020(12) 0.0001(13) -0.0030(12)
C2 0.0488(13) 0.0433(11) 0.0509(16) -0.0012(11) 0.0009(12) 0.0007(11)
C3 0.0599(16) 0.0560(14) 0.0602(18) -0.0017(13) -0.0048(14) 0.0093(13)
C4 0.0582(15) 0.0619(15) 0.0457(15) -0.0090(14) -0.0059(13) 0.0086(13)
C5 0.0701(19) 0.0780(18) 0.0470(17) -0.0272(15) 0.0035(14) 0.0034(14)
C6 0.0656(18) 0.0870(19) 0.0514(18) -0.0230(15) 0.0126(15) -0.0098(15)
C7 0.0656(18) 0.0720(17) 0.057(2) -0.0152(15) 0.0003(16) -0.0074(15)
C8 0.0600(17) 0.0761(18) 0.064(2) -0.0204(15) 0.0011(16) -0.0005(15)
C9 0.0527(15) 0.0773(17) 0.0584(19) -0.0086(15) 0.0012(14) 0.0024(15)
C10 0.0475(14) 0.088(2) 0.114(3) 0.0076(16) 0.0153(18) 0.015(2)
C11 0.0413(14) 0.0848(19) 0.0636(19) 0.0012(14) -0.0009(14) 0.0096(16)
C12 0.0581(17) 0.100(2) 0.063(2) -0.0097(17) 0.0019(16) 0.0024(17)
C13 0.074(2) 0.095(2) 0.079(3) -0.0201(18) -0.012(2) -0.0012(19)
C14 0.070(2) 0.108(3) 0.079(3) -0.023(2) -0.006(2) 0.020(2)
C15 0.0677(19) 0.121(3) 0.071(2) -0.005(2) 0.0142(18) 0.027(2)
C16 0.0615(17) 0.095(2) 0.074(2) 0.0083(18) 0.0020(17) 0.0060(18)
C17 0.0428(12) 0.0409(11) 0.0468(15) 0.0003(11) -0.0020(11) -0.0019(11)
C18 0.0412(12) 0.0405(12) 0.0561(17) 0.0037(10) 0.0022(12) 0.0015(12)
C19 0.0519(15) 0.0465(12) 0.0629(18) -0.0011(12) -0.0019(14) 0.0002(13)
C20 0.0518(15) 0.0443(13) 0.085(2) -0.0030(12) 0.0055(16) -0.0022(14)
C21 0.0544(16) 0.0441(13) 0.097(3) 0.0032(13) 0.0180(17) 0.0079(15)
C22 0.0648(18) 0.0657(16) 0.072(2) 0.0100(15) 0.0140(17) 0.0205(15)
C23 0.0525(15) 0.0582(14) 0.0620(19) -0.0007(13) 0.0019(14) 0.0059(14)
C24 0.0403(12) 0.0420(12) 0.0537(16) -0.0010(10) 0.0005(12) -0.0016(11)
C25 0.0480(14) 0.0526(14) 0.0607(17) 0.0049(12) -0.0015(13) -0.0011(13)
C26 0.0576(16) 0.0586(15) 0.082(2) 0.0164(13) 0.0025(16) 0.0059(15)
C27 0.0674(19) 0.0568(16) 0.089(3) 0.0153(15) 0.0183(18) -0.0065(16)
C28 0.086(2) 0.0665(16) 0.063(2) 0.0143(17) 0.0089(18) -0.0134(15)
C29 0.0652(17) 0.0611(14) 0.0572(19) 0.0122(13) -0.0035(14) -0.0084(13)
C30 0.0421(12) 0.0490(12) 0.0483(15) 0.0031(12) -0.0008(11) -0.0003(12)
C31 0.0500(14) 0.0579(15) 0.073(2) -0.0059(13) -0.0068(14) -0.0077(14)
C32 0.0519(17) 0.087(2) 0.100(3) -0.0137(17) -0.0099(18) -0.0042(18)
C33 0.0400(14) 0.120(3) 0.091(3) -0.0061(19) -0.0043(16) 0.009(2)
C34 0.0491(16) 0.094(2) 0.083(2) 0.0195(17) 0.0048(17) 0.0150(18)
C35 0.0493(14) 0.0590(14) 0.0674(19) 0.0051(13) 0.0006(14) 0.0028(14)

loop_
_atom_type_symbol
_atom_type_description
_atom_type_scat_dispersion_real
_atom_type_scat_dispersion_imag
_atom_type_scat_source
C C 0.0033 0.0000 'International Tables Vol C Tables 4.2.6.8 and 6.1.1.4'
H H 0.0000 0.0000 'International Tables Vol C Tables 4.2.6.8 and 6.1.1.4'
N N 0.0061 0.0000 'International Tables Vol C Tables 4.2.6.8 and 6.1.1.4'
O O 0.0106 0.0000 'International Tables Vol C Tables 4.2.6.8 and 6.1.1.4'

loop_
_geom_angle_atom_site_label_1
_geom_angle_atom_site_label_2
_geom_angle_atom_site_label_3
_geom_angle_site_symmetry_1
_geom_angle_site_symmetry_3
_geom_angle
_geom_angle_publ_flag
C1 O2 C10 . . 116.1(2) no
C7 O3 H3A . . 109.5 no
C2 N1 C17 . . 118.05(19) no
C2 N1 H1A . . 107.5(17) no
C17 N1 H1A . . 111.0(17) no
O1 C1 O2 . . 123.0(2) no
O1 C1 C2 . . 125.1(2) no
O2 C1 C2 . . 111.7(2) no
N1 C2 C1 . . 113.7(2) no
N1 C2 C3 . . 110.09(19) no
C1 C2 C3 . . 107.7(2) no
N1 C2 H2A . . 108.4 no
C1 C2 H2A . . 108.4 no
C3 C2 H2A . . 108.4 no
C4 C3 C2 . . 113.6(2) no
C4 C3 H3B . . 108.8 no
C2 C3 H3B . . 108.8 no
C4 C3 H3C . . 108.8 no
C2 C3 H3C . . 108.8 no
H3B C3 H3C . . 107.7 no
C5 C4 C9 . . 117.1(2) no
C5 C4 C3 . . 120.6(2) no
C9 C4 C3 . . 122.2(3) no
C4 C5 C6 . . 122.4(3) no
C4 C5 H5A . . 118.8 no
C6 C5 H5A . . 118.8 no
C7 C6 C5 . . 119.0(3) no
C7 C6 H6A . . 120.5 no
C5 C6 H6A . . 120.5 no
O3 C7 C8 . . 123.7(3) no
O3 C7 C6 . . 116.7(3) no
C8 C7 C6 . . 119.6(3) no
C7 C8 C9 . . 120.5(3) no
C7 C8 H8A . . 119.7 no
C9 C8 H8A . . 119.7 no
C8 C9 C4 . . 121.4(3) no
C8 C9 H9A . . 119.3 no
C4 C9 H9A . . 119.3 no
O2 C10 C11 . . 109.2(2) no
O2 C10 H10A . . 109.8 no
C11 C10 H10A . . 109.8 no
O2 C10 H10B . . 109.8 no
C11 C10 H10B . . 109.8 no
H10A C10 H10B . . 108.3 no
C16 C11 C12 . . 118.2(3) no
C16 C11 C10 . . 119.4(3) no
C12 C11 C10 . . 122.3(3) no
C13 C12 C11 . . 121.0(3) no
C13 C12 H12A . . 119.5 no
C11 C12 H12A . . 119.5 no
C14 C13 C12 . . 119.6(3) no
C14 C13 H13A . . 120.2 no
C12 C13 H13A . . 120.2 no
C15 C14 C13 . . 120.4(3) no
C15 C14 H14A . . 119.8 no
C13 C14 H14A . . 119.8 no
C14 C15 C16 . . 120.3(3) no
C14 C15 H15A . . 119.9 no
C16 C15 H15A . . 119.9 no
C11 C16 C15 . . 120.4(3) no
C11 C16 H16A . . 119.8 no
C15 C16 H16A . . 119.8 no
N1 C17 C18 . . 106.75(19) no
N1 C17 C30 . . 110.11(19) no
C18 C17 C30 . . 112.93(19) no
N1 C17 C24 . . 109.69(19) no
C18 C17 C24 . . 105.51(17) no
C30 C17 C24 . . 111.62(19) no
C19 C18 C23 . . 117.8(2) no
C19 C18 C17 . . 120.6(2) no
C23 C18 C17 . . 121.5(2) no
C18 C19 C20 . . 121.2(3) no
C18 C19 H19A . . 119.4 no
C20 C19 H19A . . 119.4 no
C21 C20 C19 . . 120.0(3) no
C21 C20 H20A . . 120.0 no
C19 C20 H20A . . 120.0 no
C22 C21 C20 . . 119.8(3) no
C22 C21 H21A . . 120.1 no
C20 C21 H21A . . 120.1 no
C21 C22 C23 . . 120.1(3) no
C21 C22 H22A . . 119.9 no
C23 C22 H22A . . 119.9 no
C22 C23 C18 . . 121.0(3) no
C22 C23 H23A . . 119.5 no
C18 C23 H23A . . 119.5 no
C25 C24 C29 . . 117.5(2) no
C25 C24 C17 . . 122.6(2) no
C29 C24 C17 . . 119.8(2) no
C24 C25 C26 . . 120.9(3) no
C24 C25 H25A . . 119.6 no
C26 C25 H25A . . 119.6 no
C27 C26 C25 . . 121.0(3) no
C27 C26 H26A . . 119.5 no
C25 C26 H26A . . 119.5 no
C26 C27 C28 . . 119.0(3) no
C26 C27 H27A . . 120.5 no
C28 C27 H27A . . 120.5 no
C27 C28 C29 . . 120.3(3) no
C27 C28 H28A . . 119.8 no
C29 C28 H28A . . 119.8 no
C28 C29 C24 . . 121.3(3) no
C28 C29 H29A . . 119.4 no
C24 C29 H29A . . 119.4 no
C35 C30 C31 . . 117.2(2) no
C35 C30 C17 . . 120.3(2) no
C31 C30 C17 . . 122.1(2) no
C32 C31 C30 . . 121.4(3) no
C32 C31 H31A . . 119.3 no
C30 C31 H31A . . 119.3 no
C33 C32 C31 . . 120.8(3) no
C33 C32 H32A . . 119.6 no
C31 C32 H32A . . 119.6 no
C32 C33 C34 . . 119.2(3) no
C32 C33 H33A . . 120.4 no
C34 C33 H33A . . 120.4 no
C33 C34 C35 . . 120.4(3) no
C33 C34 H34A . . 119.8 no
C35 C34 H34A . . 119.8 no
C30 C35 C34 . . 121.1(3) no
C30 C35 H35A . . 119.5 no
C34 C35 H35A . . 119.5 no

loop_
_geom_bond_atom_site_label_1
_geom_bond_atom_site_label_2
_geom_bond_site_symmetry_2
_geom_bond_distance
_geom_bond_publ_flag
O1 C1 . 1.209(3) no
O2 C1 . 1.342(3) no
O2 C10 . 1.459(3) no
O3 C7 . 1.369(3) no
O3 H3A . 0.8200 no
N1 C2 . 1.455(3) no
N1 C17 . 1.484(3) no
N1 H1A . 0.88(2) no
C1 C2 . 1.508(3) no
C2 C3 . 1.551(4) no
C2 H2A . 0.9800 no
C3 C4 . 1.506(4) no
C3 H3B . 0.9700 no
C3 H3C . 0.9700 no
C4 C5 . 1.387(4) no
C4 C9 . 1.388(4) no
C5 C6 . 1.390(4) no
C5 H5A . 0.9300 no
C6 C7 . 1.389(4) no
C6 H6A . 0.9300 no
C7 C8 . 1.373(4) no
C8 C9 . 1.388(4) no
C8 H8A . 0.9300 no
C9 H9A . 0.9300 no
C10 C11 . 1.492(4) no
C10 H10A . 0.9700 no
C10 H10B . 0.9700 no
C11 C16 . 1.376(4) no
C11 C12 . 1.385(4) no
C12 C13 . 1.381(4) no
C12 H12A . 0.9300 no
C13 C14 . 1.366(5) no
C13 H13A . 0.9300 no
C14 C15 . 1.355(5) no
C14 H14A . 0.9300 no
C15 C16 . 1.391(4) no
C15 H15A . 0.9300 no
C16 H16A . 0.9300 no
C17 C18 . 1.538(3) no
C17 C30 . 1.542(3) no
C17 C24 . 1.542(3) no
C18 C19 . 1.385(3) no
C18 C23 . 1.392(4) no
C19 C20 . 1.385(3) no
C19 H19A . 0.9300 no
C20 C21 . 1.376(4) no
C20 H20A . 0.9300 no
C21 C22 . 1.374(4) no
C21 H21A . 0.9300 no
C22 C23 . 1.384(4) no
C22 H22A . 0.9300 no
C23 H23A . 0.9300 no
C24 C25 . 1.380(3) no
C24 C29 . 1.398(4) no
C25 C26 . 1.391(3) no
C25 H25A . 0.9300 no
C26 C27 . 1.365(4) no
C26 H26A . 0.9300 no
C27 C28 . 1.381(4) no
C27 H27A . 0.9300 no
C28 C29 . 1.379(4) no
C28 H28A . 0.9300 no
C29 H29A . 0.9300 no
C30 C35 . 1.383(3) no
C30 C31 . 1.387(3) no
C31 C32 . 1.382(4) no
C31 H31A . 0.9300 no
C32 C33 . 1.355(4) no
C32 H32A . 0.9300 no
C33 C34 . 1.376(4) no
C33 H33A . 0.9300 no
C34 C35 . 1.388(4) no
C34 H34A . 0.9300 no
C35 H35A . 0.9300 no

loop_
_geom_hbond_atom_site_label_D
_geom_hbond_atom_site_label_H
_geom_hbond_atom_site_label_A
_geom_hbond_site_symmetry_A
_geom_hbond_distance_DH
_geom_hbond_distance_HA
_geom_hbond_distance_DA
_geom_hbond_angle_DHA
O3 H3A O1 4_545 0.82 1.95 2.772(3) 175

loop_
_geom_torsion_atom_site_label_1
_geom_torsion_atom_site_label_2
_geom_torsion_atom_site_label_3
_geom_torsion_atom_site_label_4
_geom_torsion_site_symmetry_1
_geom_torsion_site_symmetry_2
_geom_torsion_site_symmetry_3
_geom_torsion_site_symmetry_4
_geom_torsion
_geom_torsion_publ_flag
C10 O2 C1 O1 . . . . 2.4(4) no
C10 O2 C1 C2 . . . . 177.4(3) no
C17 N1 C2 C1 . . . . -85.4(3) no
C17 N1 C2 C3 . . . . 153.6(2) no
O1 C1 C2 N1 . . . . -24.8(4) no
O2 C1 C2 N1 . . . . 160.3(2) no
O1 C1 C2 C3 . . . . 97.5(3) no
O2 C1 C2 C3 . . . . -77.4(2) no
N1 C2 C3 C4 . . . . 64.6(3) no
C1 C2 C3 C4 . . . . -59.9(3) no
C2 C3 C4 C5 . . . . 90.2(3) no
C2 C3 C4 C9 . . . . -87.6(3) no
C9 C4 C5 C6 . . . . 1.1(4) no
C3 C4 C5 C6 . . . . -176.7(3) no
C4 C5 C6 C7 . . . . -0.8(5) no
C5 C6 C7 O3 . . . . 179.9(3) no
C5 C6 C7 C8 . . . . -0.5(5) no
O3 C7 C8 C9 . . . . -179.1(3) no
C6 C7 C8 C9 . . . . 1.4(5) no
C7 C8 C9 C4 . . . . -1.0(5) no
C5 C4 C9 C8 . . . . -0.3(4) no
C3 C4 C9 C8 . . . . 177.6(3) no
C1 O2 C10 C11 . . . . -173.2(3) no
O2 C10 C11 C16 . . . . 139.8(3) no
O2 C10 C11 C12 . . . . -43.0(4) no
C16 C11 C12 C13 . . . . 0.7(5) no
C10 C11 C12 C13 . . . . -176.5(3) no
C11 C12 C13 C14 . . . . 1.3(5) no
C12 C13 C14 C15 . . . . -2.3(5) no
C13 C14 C15 C16 . . . . 1.3(5) no
C12 C11 C16 C15 . . . . -1.8(5) no
C10 C11 C16 C15 . . . . 175.6(3) no
C14 C15 C16 C11 . . . . 0.8(5) no
C2 N1 C17 C18 . . . . 172.46(18) no
C2 N1 C17 C30 . . . . 49.5(3) no
C2 N1 C17 C24 . . . . -73.7(2) no
N1 C17 C18 C19 . . . . 29.2(3) no
C30 C17 C18 C19 . . . . 150.4(2) no
C24 C17 C18 C19 . . . . -87.4(3) no
N1 C17 C18 C23 . . . . -154.8(2) no
C30 C17 C18 C23 . . . . -33.7(3) no
C24 C17 C18 C23 . . . . 88.5(3) no
C23 C18 C19 C20 . . . . -0.1(4) no
C17 C18 C19 C20 . . . . 176.0(2) no
C18 C19 C20 C21 . . . . -0.4(4) no
C19 C20 C21 C22 . . . . 0.8(4) no
C20 C21 C22 C23 . . . . -0.8(4) no
C21 C22 C23 C18 . . . . 0.3(4) no
C19 C18 C23 C22 . . . . 0.1(4) no
C17 C18 C23 C22 . . . . -175.9(2) no
N1 C17 C24 C25 . . . . -11.5(3) no
C18 C17 C24 C25 . . . . 103.2(2) no
C30 C17 C24 C25 . . . . -133.8(2) no
N1 C17 C24 C29 . . . . 171.5(2) no
C18 C17 C24 C29 . . . . -73.8(3) no
C30 C17 C24 C29 . . . . 49.2(3) no
C29 C24 C25 C26 . . . . -1.1(4) no
C17 C24 C25 C26 . . . . -178.2(2) no
C24 C25 C26 C27 . . . . 0.5(4) no
C25 C26 C27 C28 . . . . 0.3(5) no
C26 C27 C28 C29 . . . . -0.5(5) no
C27 C28 C29 C24 . . . . -0.1(4) no
C25 C24 C29 C28 . . . . 0.9(4) no
C17 C24 C29 C28 . . . . 178.1(2) no
N1 C17 C30 C35 . . . . 78.7(3) no
C18 C17 C30 C35 . . . . -40.5(3) no
C24 C17 C30 C35 . . . . -159.2(2) no
N1 C17 C30 C31 . . . . -93.8(3) no
C18 C17 C30 C31 . . . . 147.0(2) no
C24 C17 C30 C31 . . . . 28.3(3) no
C35 C30 C31 C32 . . . . 0.7(4) no
C17 C30 C31 C32 . . . . 173.4(3) no
C30 C31 C32 C33 . . . . -1.0(5) no
C31 C32 C33 C34 . . . . 0.9(5) no
C32 C33 C34 C35 . . . . -0.5(5) no
C31 C30 C35 C34 . . . . -0.3(4) no
C17 C30 C35 C34 . . . . -173.2(3) no
C33 C34 C35 C30 . . . . 0.2(5) no

loop_
_cod_related_entry_id
_cod_related_entry_database
_cod_related_entry_code
1 ChemSpider 30656747
